data_4031465
loop_
_publ_author_name
'Herak, R.'
'Prelesnik, B.'
'Curic, M.'
'Vasic, P.'

_publ_section_title
;
 The crystal structure of tin(II) bis(dihydrogenphosphate)
;
_journal_name_full
;
Journal of the Chemical Society. Dalton Transactions, Inorganic Chemistry 
(1972-)
;
_journal_page_first 566
_journal_page_last 569
_journal_volume 1978
_journal_year 1978
_chemical_formula_sum 'H4 O8 P2 Sn'
_chemical_name_systematic 'Sn (H2 P O4)2'
_space_group_IT_number 15
_symmetry_space_group_name_Hall '-C 2yc'
_symmetry_space_group_name_H-M 'C 1 2/c 1'
_cell_angle_alpha 90
_cell_angle_beta 91.35
_cell_angle_gamma 90
_cell_formula_units_Z 4
_cell_length_a 16.561
_cell_length_b 6.896
_cell_length_c 5.939
_cell_volume 678.073
_citation_journal_id_ASTM JCDTBI
_cod_data_source_file Herak_JCDTBI_1978_328.cif
_cod_data_source_block H4O8P2Sn1
_cod_original_cell_volume 678.0732
_cod_original_formula_sum 'H4 O8 P2 Sn1'
_cod_database_code 4031465

loop_
_symmetry_equiv_pos_as_xyz
x,y,z
-x,y,-z+1/2
-x,-y,-z
x,-y,z-1/2
x+1/2,y+1/2,z
-x+1/2,y+1/2,-z+1/2
-x+1/2,-y+1/2,-z
x+1/2,-y+1/2,z-1/2

loop_
_atom_site_label
_atom_site_type_symbol
_atom_site_fract_x
_atom_site_fract_y
_atom_site_fract_z
_atom_site_occupancy
_atom_site_U_iso_or_equiv
O4 O-2 0.2081 0.8932 0.2472 1 0.0
O2 O-2 0.0939 0.6761 0.1306 1 0.0
H1 H+1 0.255 0.89 0.361 1 0.0
O1 O-2 0.1552 0.6488 0.5245 1 0.0
O3 O-2 0.0699 0.9315 0.4075 1 0.0
P1 P+5 0.13328 0.7846 0.3348 1 0.0
Sn1 Sn+2 0 0.17045 0.25 1 0.0
